data_7249837
loop_
_publ_author_name
'Qi, Ying'
'Liu, Yang'
'Li, Xia'
'Xu, Juan'
'Zhang, Qi'

_publ_section_title
;
 Innovative aminoglutethimide co-crystals: synthesis, characterization,
 and insights into molecular interactions
;
_journal_name_full CrystEngComm
_journal_paper_doi 10.1039/D4CE01171F
_journal_year 2025
_chemical_formula_sum 'C21 H24 N2 O4'
_chemical_formula_weight 368.42
_space_group_crystal_system monoclinic
_space_group_IT_number 14
_space_group_name_Hall '-P 2yn'
_space_group_name_H-M_alt 'P 1 21/n 1'
_atom_sites_solution_hydrogens geom
_audit_creation_method SHELXL-2018/3
_audit_update_record
;
2024-06-19 deposited with the CCDC.	2024-12-12 downloaded from the CCDC.
;
_cell_angle_alpha 90
_cell_angle_beta 101.367(8)
_cell_angle_gamma 90
_cell_formula_units_Z 4
_cell_length_a 16.904(5)
_cell_length_b 6.4769(17)
_cell_length_c 17.825(5)
_cell_measurement_temperature 296(2)
_cell_volume 1913.3(9)
_computing_structure_refinement 'SHELXL-2018/3 (Sheldrick, 2018)'
_computing_structure_solution 'SHELXT 2014/4 (Sheldrick, 2014)'
_diffrn_ambient_temperature 296(2)
_diffrn_measured_fraction_theta_full 0.982
_diffrn_measured_fraction_theta_max 0.982
_diffrn_radiation_type MoK\a
_diffrn_radiation_wavelength 0.71073
_diffrn_reflns_av_R_equivalents 0.0954
_diffrn_reflns_av_unetI/netI 0.0754
_diffrn_reflns_Laue_measured_fraction_full 0.982
_diffrn_reflns_Laue_measured_fraction_max 0.982
_diffrn_reflns_limit_h_max 18
_diffrn_reflns_limit_h_min -18
_diffrn_reflns_limit_k_max 7
_diffrn_reflns_limit_k_min -7
_diffrn_reflns_limit_l_max 19
_diffrn_reflns_limit_l_min -19
_diffrn_reflns_number 15100
_diffrn_reflns_point_group_measured_fraction_full 0.982
_diffrn_reflns_point_group_measured_fraction_max 0.982
_diffrn_reflns_theta_full 23.629
_diffrn_reflns_theta_max 23.629
_diffrn_reflns_theta_min 1.853
_exptl_absorpt_coefficient_mu 0.089
_exptl_crystal_density_diffrn 1.279
_exptl_crystal_F_000 784
_exptl_crystal_size_max 0.200
_exptl_crystal_size_mid 0.150
_exptl_crystal_size_min 0.100
_refine_diff_density_max 0.716
_refine_diff_density_min -0.431
_refine_diff_density_rms 0.068
_refine_ls_extinction_method none
_refine_ls_goodness_of_fit_ref 1.070
_refine_ls_hydrogen_treatment constr
_refine_ls_matrix_type full
_refine_ls_number_parameters 245
_refine_ls_number_reflns 2822
_refine_ls_number_restraints 0
_refine_ls_restrained_S_all 1.070
_refine_ls_R_factor_all 0.1333
_refine_ls_R_factor_gt 0.0835
_refine_ls_shift/su_max 0.000
_refine_ls_shift/su_mean 0.000
_refine_ls_structure_factor_coef Fsqd
_refine_ls_weighting_details 'w=1/[\s^2^(Fo^2^)+(0.1099P)^2^+3.3133P] where P=(Fo^2^+2Fc^2^)/3'
_refine_ls_weighting_scheme calc
_refine_ls_wR_factor_gt 0.2188
_refine_ls_wR_factor_ref 0.2499
_reflns_Friedel_coverage 0.000
_reflns_number_gt 1752
_reflns_number_total 2822
_reflns_threshold_expression 'I > 2\s(I)'
_cod_data_source_file d4ce01171f2.cif
_cod_data_source_block 1_CCDC2
_cod_original_sg_symbol_H-M 'P 21/n'
_cod_database_code 7249837
_shelx_shelxl_version_number 2018/3
_shelx_space_group_comment
;
The symmetry employed for this shelxl refinement is uniquely defined
by the following loop, which should always be used as a source of
symmetry information in preference to the above space-group names.
They are only intended as comments.
;
_shelx_estimated_absorpt_t_min 0.982
_shelx_estimated_absorpt_t_max 0.991

loop_
_space_group_symop_operation_xyz
'x, y, z'
'-x+1/2, y+1/2, -z+1/2'
'-x, -y, -z'
'x-1/2, -y-1/2, z-1/2'

loop_
_atom_site_label
_atom_site_type_symbol
_atom_site_fract_x
_atom_site_fract_y
_atom_site_fract_z
_atom_site_U_iso_or_equiv
_atom_site_adp_type
_atom_site_occupancy
_atom_site_site_symmetry_order
_atom_site_calc_flag
_atom_site_refinement_flags_posn
_atom_site_refinement_flags_adp
_atom_site_refinement_flags_occupancy
_atom_site_disorder_assembly
_atom_site_disorder_group
O1 O 0.4677(2) 0.5188(6) 0.6302(2) 0.0467(10) Uani 1 1 d . . . . .
H1 H 0.441523 0.446884 0.654300 0.070 Uiso 1 1 calc R U . . .
O2 O 0.4429(2) 0.8151(6) 0.5692(2) 0.0438(10) Uani 1 1 d . . . . .
O3 O 0.9124(3) 0.6035(6) 0.8786(2) 0.0553(11) Uani 1 1 d . . . . .
N2 N 0.5631(2) 0.7711(6) 0.4860(2) 0.0340(10) Uani 1 1 d . . . . .
H2A H 0.524053 0.684363 0.482368 0.041 Uiso 1 1 calc R U . . .
H2B H 0.554960 0.890546 0.464804 0.041 Uiso 1 1 calc R U . . .
N1 N 0.9283(3) 0.7271(7) 0.7630(3) 0.0553(14) Uani 1 1 d . . . . .
H1A H 0.947452 0.839709 0.784887 0.066 Uiso 1 1 calc R U . . .
C21 C 0.6426(3) 0.7163(7) 0.5279(3) 0.0314(12) Uani 1 1 d . . . . .
C6 C 0.4014(3) 0.7818(8) 0.6886(3) 0.0342(12) Uani 1 1 d . . . . .
O4 O 0.9582(3) 0.8548(8) 0.6564(3) 0.0815(15) Uani 1 1 d . . . . .
C16 C 0.7964(3) 0.5990(8) 0.6058(3) 0.0356(13) Uani 1 1 d . . . . .
C8 C 0.4396(3) 0.6990(8) 0.6247(3) 0.0326(12) Uani 1 1 d . . . . .
C18 C 0.7822(3) 0.7914(8) 0.5718(3) 0.0409(13) Uani 1 1 d . . . . .
H18A H 0.825019 0.883307 0.575362 0.049 Uiso 1 1 calc R U . . .
C19 C 0.7067(3) 0.8524(8) 0.5329(3) 0.0395(13) Uani 1 1 d . . . . .
H19A H 0.699198 0.982393 0.510437 0.047 Uiso 1 1 calc R U . . .
C10 C 0.9011(3) 0.5795(8) 0.8093(3) 0.0399(13) Uani 1 1 d . . . . .
C20 C 0.6541(3) 0.5246(8) 0.5612(3) 0.0408(13) Uani 1 1 d . . . . .
H20A H 0.611099 0.433142 0.557883 0.049 Uiso 1 1 calc R U . . .
C17 C 0.7309(3) 0.4691(8) 0.6002(3) 0.0420(14) Uani 1 1 d . . . . .
H17A H 0.738238 0.339758 0.623147 0.050 Uiso 1 1 calc R U . . .
C7 C 0.3973(3) 0.6563(9) 0.7510(3) 0.0425(14) Uani 1 1 d . . . . .
H7A H 0.416418 0.521533 0.752120 0.051 Uiso 1 1 calc R U . . .
C13 C 0.8836(3) 0.5321(8) 0.6411(3) 0.0394(13) Uani 1 1 d . . . . .
C9 C 0.9275(3) 0.7102(9) 0.6860(3) 0.0455(14) Uani 1 1 d . . . . .
C12 C 0.8853(4) 0.3467(8) 0.6957(3) 0.0470(15) Uani 1 1 d . . . . .
H12A H 0.849071 0.241065 0.670155 0.056 Uiso 1 1 calc R U . . .
H12B H 0.939339 0.289195 0.706241 0.056 Uiso 1 1 calc R U . . .
C5 C 0.3738(3) 0.9846(8) 0.6877(3) 0.0472(15) Uani 1 1 d . . . . .
H5A H 0.377423 1.070844 0.646789 0.057 Uiso 1 1 calc R U . . .
C11 C 0.8615(4) 0.3995(8) 0.7705(3) 0.0509(16) Uani 1 1 d . . . . .
H11A H 0.803644 0.422033 0.761016 0.061 Uiso 1 1 calc R U . . .
H11B H 0.873167 0.281698 0.804420 0.061 Uiso 1 1 calc R U . . .
C2 C 0.3648(4) 0.7301(10) 0.8116(3) 0.0542(16) Uani 1 1 d . . . . .
C4 C 0.3412(4) 1.0568(10) 0.7478(4) 0.0598(17) Uani 1 1 d . . . . .
H4A H 0.321905 1.191463 0.746926 0.072 Uiso 1 1 calc R U . . .
C3 C 0.3370(4) 0.9304(11) 0.8090(4) 0.0616(18) Uani 1 1 d . . . . .
H3A H 0.315073 0.981168 0.849196 0.074 Uiso 1 1 calc R U . . .
C14 C 0.9297(4) 0.4871(10) 0.5749(4) 0.0599(18) Uani 1 1 d . . . . .
H14A H 0.928400 0.610317 0.543712 0.072 Uiso 1 1 calc R U . . .
H14B H 0.985712 0.458138 0.597044 0.072 Uiso 1 1 calc R U . . .
C1 C 0.3619(5) 0.5938(13) 0.8804(4) 0.084(2) Uani 1 1 d . . . . .
H1B H 0.383514 0.460203 0.872664 0.126 Uiso 1 1 calc R U . . .
H1C H 0.393374 0.655687 0.925550 0.126 Uiso 1 1 calc R U . . .
H1D H 0.307007 0.579531 0.886569 0.126 Uiso 1 1 calc R U . . .
C15 C 0.8965(5) 0.3113(12) 0.5244(4) 0.081(2) Uani 1 1 d . . . . .
H15A H 0.927752 0.293383 0.485423 0.121 Uiso 1 1 calc R U . . .
H15B H 0.898791 0.187506 0.554373 0.121 Uiso 1 1 calc R U . . .
H15C H 0.841399 0.339897 0.500966 0.121 Uiso 1 1 calc R U . . .

loop_
_atom_site_aniso_label
_atom_site_aniso_U_11
_atom_site_aniso_U_22
_atom_site_aniso_U_33
_atom_site_aniso_U_23
_atom_site_aniso_U_13
_atom_site_aniso_U_12
O1 0.066(3) 0.039(2) 0.035(2) 0.0034(17) 0.0098(18) 0.012(2)
O2 0.053(2) 0.043(2) 0.039(2) 0.0066(18) 0.0164(18) 0.0046(18)
O3 0.073(3) 0.057(3) 0.034(2) -0.0041(19) 0.006(2) -0.004(2)
N2 0.032(2) 0.031(2) 0.036(2) 0.0067(19) -0.0019(19) -0.0014(19)
N1 0.078(4) 0.040(3) 0.046(3) -0.004(2) 0.008(3) -0.013(3)
C21 0.037(3) 0.030(3) 0.025(3) 0.000(2) 0.003(2) 0.002(2)
C6 0.032(3) 0.036(3) 0.031(3) -0.001(2) -0.001(2) -0.001(2)
O4 0.087(4) 0.082(4) 0.068(3) 0.003(3) -0.003(3) -0.026(3)
C16 0.037(3) 0.038(3) 0.029(3) -0.005(2) 0.002(2) -0.001(3)
C8 0.036(3) 0.033(3) 0.026(3) 0.003(2) -0.001(2) 0.000(2)
C18 0.039(3) 0.036(3) 0.044(3) 0.004(3) 0.000(3) -0.006(3)
C19 0.044(3) 0.034(3) 0.038(3) 0.005(2) 0.004(3) 0.000(3)
C10 0.040(3) 0.036(3) 0.039(3) 0.000(3) -0.003(3) -0.002(3)
C20 0.037(3) 0.037(3) 0.044(3) 0.009(3) -0.004(2) -0.003(2)
C17 0.050(4) 0.030(3) 0.042(3) 0.009(2) 0.000(3) 0.004(3)
C7 0.042(3) 0.044(3) 0.040(3) 0.001(3) 0.007(3) -0.002(3)
C13 0.040(3) 0.043(3) 0.032(3) -0.004(2) -0.001(2) 0.002(3)
C9 0.041(3) 0.052(4) 0.042(4) 0.009(3) 0.003(3) -0.013(3)
C12 0.052(4) 0.037(3) 0.042(3) -0.004(3) -0.013(3) 0.003(3)
C5 0.058(4) 0.038(3) 0.047(4) 0.005(3) 0.014(3) 0.004(3)
C11 0.070(4) 0.036(3) 0.047(4) 0.004(3) 0.011(3) -0.008(3)
C2 0.057(4) 0.069(4) 0.036(3) 0.006(3) 0.008(3) -0.001(3)
C4 0.068(4) 0.052(4) 0.064(4) -0.008(3) 0.022(4) 0.011(3)
C3 0.064(4) 0.076(5) 0.047(4) -0.020(4) 0.016(3) 0.000(4)
C14 0.048(4) 0.071(5) 0.059(4) -0.001(3) 0.004(3) 0.010(3)
C1 0.112(6) 0.101(6) 0.048(4) 0.018(4) 0.037(4) 0.004(5)
C15 0.103(6) 0.078(5) 0.069(5) -0.020(4) 0.035(4) -0.011(5)

loop_
_atom_type_symbol
_atom_type_description
_atom_type_scat_dispersion_real
_atom_type_scat_dispersion_imag
_atom_type_scat_source
C C 0.0033 0.0016 'International Tables Vol C Tables 4.2.6.8 and 6.1.1.4'
N N 0.0061 0.0033 'International Tables Vol C Tables 4.2.6.8 and 6.1.1.4'
O O 0.0106 0.0060 'International Tables Vol C Tables 4.2.6.8 and 6.1.1.4'
H H 0.0000 0.0000 'International Tables Vol C Tables 4.2.6.8 and 6.1.1.4'

loop_
_geom_angle_atom_site_label_1
_geom_angle_atom_site_label_2
_geom_angle_atom_site_label_3
_geom_angle
_geom_angle_site_symmetry_1
_geom_angle_site_symmetry_3
_geom_angle_publ_flag
C8 O1 H1 109.5 . . ?
C21 N2 H2A 120.0 . . ?
C21 N2 H2B 120.0 . . ?
H2A N2 H2B 120.0 . . ?
C9 N1 C10 126.5(5) . . ?
C9 N1 H1A 116.7 . . ?
C10 N1 H1A 116.7 . . ?
C20 C21 C19 120.4(5) . . ?
C20 C21 N2 118.8(4) . . ?
C19 C21 N2 120.8(4) . . ?
C7 C6 C5 119.4(5) . . ?
C7 C6 C8 119.4(5) . . ?
C5 C6 C8 121.1(5) . . ?
C17 C16 C18 116.7(5) . . ?
C17 C16 C13 123.1(5) . . ?
C18 C16 C13 120.0(5) . . ?
O2 C8 O1 123.0(5) . . ?
O2 C8 C6 118.3(4) . . ?
O1 C8 C6 118.7(4) . . ?
C19 C18 C16 122.7(5) . . ?
C19 C18 H18A 118.7 . . ?
C16 C18 H18A 118.7 . . ?
C18 C19 C21 118.8(5) . . ?
C18 C19 H19A 120.6 . . ?
C21 C19 H19A 120.6 . . ?
O3 C10 N1 120.3(5) . . ?
O3 C10 C11 123.4(5) . . ?
N1 C10 C11 116.3(5) . . ?
C21 C20 C17 119.1(5) . . ?
C21 C20 H20A 120.4 . . ?
C17 C20 H20A 120.4 . . ?
C16 C17 C20 122.4(5) . . ?
C16 C17 H17A 118.8 . . ?
C20 C17 H17A 118.8 . . ?
C2 C7 C6 120.7(5) . . ?
C2 C7 H7A 119.6 . . ?
C6 C7 H7A 119.6 . . ?
C9 C13 C12 108.2(4) . . ?
C9 C13 C16 109.3(4) . . ?
C12 C13 C16 111.9(4) . . ?
C9 C13 C14 106.0(5) . . ?
C12 C13 C14 112.4(5) . . ?
C16 C13 C14 108.8(4) . . ?
O4 C9 N1 116.3(5) . . ?
O4 C9 C13 123.7(5) . . ?
N1 C9 C13 119.8(5) . . ?
C11 C12 C13 114.0(4) . . ?
C11 C12 H12A 108.7 . . ?
C13 C12 H12A 108.7 . . ?
C11 C12 H12B 108.7 . . ?
C13 C12 H12B 108.7 . . ?
H12A C12 H12B 107.6 . . ?
C4 C5 C6 119.7(5) . . ?
C4 C5 H5A 120.2 . . ?
C6 C5 H5A 120.2 . . ?
C10 C11 C12 115.2(5) . . ?
C10 C11 H11A 108.5 . . ?
C12 C11 H11A 108.5 . . ?
C10 C11 H11B 108.5 . . ?
C12 C11 H11B 108.5 . . ?
H11A C11 H11B 107.5 . . ?
C3 C2 C7 118.8(6) . . ?
C3 C2 C1 120.6(6) . . ?
C7 C2 C1 120.6(6) . . ?
C3 C4 C5 120.3(6) . . ?
C3 C4 H4A 119.9 . . ?
C5 C4 H4A 119.9 . . ?
C4 C3 C2 121.1(6) . . ?
C4 C3 H3A 119.4 . . ?
C2 C3 H3A 119.4 . . ?
C15 C14 C13 114.4(5) . . ?
C15 C14 H14A 108.7 . . ?
C13 C14 H14A 108.7 . . ?
C15 C14 H14B 108.7 . . ?
C13 C14 H14B 108.7 . . ?
H14A C14 H14B 107.6 . . ?
C2 C1 H1B 109.5 . . ?
C2 C1 H1C 109.5 . . ?
H1B C1 H1C 109.5 . . ?
C2 C1 H1D 109.5 . . ?
H1B C1 H1D 109.5 . . ?
H1C C1 H1D 109.5 . . ?
C14 C15 H15A 109.5 . . ?
C14 C15 H15B 109.5 . . ?
H15A C15 H15B 109.5 . . ?
C14 C15 H15C 109.5 . . ?
H15A C15 H15C 109.5 . . ?
H15B C15 H15C 109.5 . . ?

loop_
_geom_bond_atom_site_label_1
_geom_bond_atom_site_label_2
_geom_bond_distance
_geom_bond_site_symmetry_2
_geom_bond_publ_flag
O1 C8 1.257(6) . ?
O1 H1 0.8200 . ?
O2 C8 1.252(6) . ?
O3 C10 1.222(6) . ?
N2 C21 1.447(6) . ?
N2 H2A 0.8600 . ?
N2 H2B 0.8600 . ?
N1 C9 1.374(7) . ?
N1 C10 1.399(7) . ?
N1 H1A 0.8600 . ?
C21 C20 1.373(7) . ?
C21 C19 1.386(7) . ?
C6 C7 1.390(7) . ?
C6 C5 1.393(7) . ?
C6 C8 1.514(7) . ?
O4 C9 1.237(7) . ?
C16 C17 1.379(7) . ?
C16 C18 1.386(7) . ?
C16 C13 1.545(7) . ?
C18 C19 1.384(7) . ?
C18 H18A 0.9300 . ?
C19 H19A 0.9300 . ?
C10 C11 1.450(7) . ?
C20 C17 1.394(7) . ?
C20 H20A 0.9300 . ?
C17 H17A 0.9300 . ?
C7 C2 1.390(8) . ?
C7 H7A 0.9300 . ?
C13 C9 1.513(8) . ?
C13 C12 1.543(7) . ?
C13 C14 1.564(8) . ?
C12 C11 1.506(8) . ?
C12 H12A 0.9700 . ?
C12 H12B 0.9700 . ?
C5 C4 1.380(8) . ?
C5 H5A 0.9300 . ?
C11 H11A 0.9700 . ?
C11 H11B 0.9700 . ?
C2 C3 1.377(9) . ?
C2 C1 1.520(8) . ?
C4 C3 1.376(9) . ?
C4 H4A 0.9300 . ?
C3 H3A 0.9300 . ?
C14 C15 1.490(9) . ?
C14 H14A 0.9700 . ?
C14 H14B 0.9700 . ?
C1 H1B 0.9600 . ?
C1 H1C 0.9600 . ?
C1 H1D 0.9600 . ?
C15 H15A 0.9600 . ?
C15 H15B 0.9600 . ?
C15 H15C 0.9600 . ?

loop_
_geom_hbond_atom_site_label_D
_geom_hbond_atom_site_label_H
_geom_hbond_atom_site_label_A
_geom_hbond_distance_DH
_geom_hbond_distance_HA
_geom_hbond_distance_DA
_geom_hbond_angle_DHA
_geom_hbond_site_symmetry_A
_geom_hbond_publ_flag
C20 H20A O3 0.93 2.49 3.214(7) 135.3 2_646 yes
N1 H1A O1 0.86 2.20 2.994(6) 153.6 2_656 yes
N2 H2B O2 0.86 2.00 2.850(5) 168.0 3_676 yes
C20 H20A O3 0.93 2.49 3.214(7) 135.3 2_646 yes
N1 H1A O1 0.86 2.20 2.994(6) 153.6 2_656 yes
N2 H2B O2 0.86 2.00 2.850(5) 168.0 3_676 yes
C20 H20A O3 0.93 2.49 3.214(7) 135.3 2_646 yes
N1 H1A O1 0.86 2.20 2.994(6) 153.6 2_656 yes
N2 H2B O2 0.86 2.00 2.850(5) 168.0 3_676 yes
N2 H2B O2 0.86 2.00 2.850(5) 168.0 3_676 yes
N1 H1A O1 0.86 2.20 2.994(6) 153.6 2_656 yes
C20 H20A O3 0.93 2.49 3.214(7) 135.3 2_646 yes
N2 H2B O2 0.86 2.00 2.850(5) 168.0 3_676 yes
N1 H1A O1 0.86 2.20 2.994(6) 153.6 2_656 yes
C20 H20A O3 0.93 2.49 3.214(7) 135.3 2_646 yes
N2 H2B O2 0.86 2.00 2.850(5) 168.0 3_676 yes
N1 H1A O1 0.86 2.20 2.994(6) 153.6 2_656 yes
C20 H20A O3 0.93 2.49 3.214(7) 135.3 2_646 yes
